data_1529073
loop_
_publ_author_name
'Wontcheu, J.'
'Kockelmann, W.'
'Bensch, W.'
'Schnelle, W.'
'Huang Zhongle'

_publ_section_title
;
 Synthesis, crystal structures, metal - atom distribution and magnetic
 properties of Cr(5-x) Ti(x) Se8 (x = 2, 3, 4)
;
_journal_name_full 'Solid State Sciences'
_journal_page_first 506
_journal_page_last 514
_journal_volume 9
_journal_year 2007
_chemical_formula_sum 'Cr0.678 Se8 Ti4.03'
_chemical_name_systematic 'Cr0.678 Ti4.03 Se8'
_space_group_IT_number 12
_symmetry_space_group_name_Hall '-C 2y'
_symmetry_space_group_name_H-M 'C 1 2/m 1'
_cell_angle_alpha 90
_cell_angle_beta 90.62
_cell_angle_gamma 90
_cell_formula_units_Z 4
_cell_length_a 12.3688
_cell_length_b 7.1688
_cell_length_c 11.931
_cell_volume 1057.853
_citation_journal_id_ASTM SSSCFJ
_cod_data_source_file Wontcheu_SSSCFJ_2007_1397.cif
_cod_data_source_block Cr0.678Se8Ti4.03
_cod_original_sg_symbol_Hall '-C 2y '
_cod_original_sg_symbol_H-M 'C 1 2/m 1 '
_cod_database_code 1529073

loop_
_symmetry_equiv_pos_as_xyz
x,y,z
-x,y,-z
-x,-y,-z
x,-y,z
x+1/2,y+1/2,z
-x+1/2,y+1/2,-z
-x+1/2,-y+1/2,-z
x+1/2,-y+1/2,z

loop_
_atom_site_label
_atom_site_type_symbol
_atom_site_fract_x
_atom_site_fract_y
_atom_site_fract_z
_atom_site_occupancy
_atom_site_U_iso_or_equiv
Cr4 Cr+3 0.25 0.25 0 0.093 0.0
Cr1 Cr+3 0.5 0 0.5 0.252 0.0
Ti3 Ti+3 -0.0002 0 0.2457 0.95 0.0
Cr3 Cr+3 -0.0002 0 0.2457 0.05 0.0
Se1 Se-2 0.1664 0 0.1297 1 0.0
Ti4 Ti+3 0.25 0.25 0 0.016 0.0
Ti1 Ti+3 0.5 0 0.5 0.238 0.0
Cr2 Cr+3 0.25 0.2711 0.25 0.07 0.0
Se3 Se-2 0.4145 0.2495 0.1203 1 0.0
Se2 Se-2 0.1643 0.5 0.1164 1 0.0
Ti2 Ti+3 0.25 0.2711 0.25 0.93 0.0
